data_7242795
loop_
_publ_author_name
'Ni, Jian-Ling'
'Liang, Yu'
'Shao, Juan-Juan'
'Li, Jun-Feng'
'Zhou, Ze-Yu'
'Wang, Fang-Ming'
'Chen, Li-Zhuang'

_publ_section_title
;
 Selective fluorescent sensing of LMOFs constructed from
 tri(4-pyridylphenyl)amine ligand
;
_journal_issue 28
_journal_name_full 'RSC Advances'
_journal_page_first 16989
_journal_page_last 16995
_journal_paper_doi 10.1039/D1RA00726B
_journal_volume 11
_journal_year 2021
_chemical_formula_moiety 'C47 H32 Cd N4 O5'
_chemical_formula_sum 'C47 H32 Cd N4 O5'
_chemical_formula_weight 845.16
_space_group_crystal_system monoclinic
_space_group_IT_number 14
_space_group_name_Hall '-P 2ybc'
_space_group_name_H-M_alt 'P 1 21/c 1'
_atom_sites_solution_hydrogens geom
_audit_creation_date 2016-04-04
_audit_creation_method
;
Olex2 1.2-beta
(compiled 2016.02.19 svn.r3266 for OlexSys, GUI svn.r5155)
;
_audit_update_record
;
2018-07-18 deposited with the CCDC.	2021-04-26 downloaded from the CCDC.
;
_cell_angle_alpha 90
_cell_angle_beta 98.710(3)
_cell_angle_gamma 90
_cell_formula_units_Z 4
_cell_length_a 11.885(3)
_cell_length_b 32.905(8)
_cell_length_c 10.927(3)
_cell_measurement_reflns_used 9231
_cell_measurement_temperature 296(2)
_cell_measurement_theta_max 25.148
_cell_measurement_theta_min 2.256
_cell_volume 4224.0(19)
_computing_molecular_graphics 'Olex2 (Dolomanov et al., 2009)'
_computing_publication_material 'Olex2 (Dolomanov et al., 2009)'
_computing_structure_refinement 'XL (Sheldrick, 2008)'
_diffrn_ambient_temperature 296.15
_diffrn_measured_fraction_theta_full 0.980
_diffrn_measured_fraction_theta_max 0.980
_diffrn_measurement_device_type 'CCD area detector'
_diffrn_measurement_method 'phi and omega scans'
_diffrn_radiation_monochromator graphite
_diffrn_radiation_type MoK\a
_diffrn_radiation_wavelength 0.71073
_diffrn_reflns_av_R_equivalents 0.0542
_diffrn_reflns_av_unetI/netI 0.0525
_diffrn_reflns_Laue_measured_fraction_full 0.980
_diffrn_reflns_Laue_measured_fraction_max 0.980
_diffrn_reflns_limit_h_max 13
_diffrn_reflns_limit_h_min -13
_diffrn_reflns_limit_k_max 38
_diffrn_reflns_limit_k_min -38
_diffrn_reflns_limit_l_max 12
_diffrn_reflns_limit_l_min -12
_diffrn_reflns_number 28900
_diffrn_reflns_point_group_measured_fraction_full 0.980
_diffrn_reflns_point_group_measured_fraction_max 0.980
_diffrn_reflns_theta_full 24.711
_diffrn_reflns_theta_max 24.711
_diffrn_reflns_theta_min 2.665
_exptl_absorpt_coefficient_mu 0.566
_exptl_absorpt_correction_type none
_exptl_crystal_density_diffrn 1.329
_exptl_crystal_description block
_exptl_crystal_F_000 1720
_refine_diff_density_max 1.262
_refine_diff_density_min -0.591
_refine_diff_density_rms 0.124
_refine_ls_extinction_method none
_refine_ls_goodness_of_fit_ref 1.081
_refine_ls_hydrogen_treatment constr
_refine_ls_matrix_type full
_refine_ls_number_parameters 524
_refine_ls_number_reflns 7050
_refine_ls_number_restraints 122
_refine_ls_restrained_S_all 1.128
_refine_ls_R_factor_all 0.1099
_refine_ls_R_factor_gt 0.0878
_refine_ls_shift/su_max 0.000
_refine_ls_shift/su_mean 0.000
_refine_ls_structure_factor_coef Fsqd
_refine_ls_weighting_details 'w=1/[\s^2^(Fo^2^)+(0.1146P)^2^+17.5984P] where P=(Fo^2^+2Fc^2^)/3'
_refine_ls_weighting_scheme calc
_refine_ls_wR_factor_gt 0.2247
_refine_ls_wR_factor_ref 0.2391
_reflns_Friedel_coverage 0.000
_reflns_number_gt 5517
_reflns_number_total 7050
_reflns_threshold_expression 'I > 2\s(I)'
_cod_data_source_file d1ra00726b2.cif
_cod_data_source_block 1_sq
_cod_original_cell_volume 4224.1(19)
_cod_database_code 7242795
_shelx_space_group_comment
;
The symmetry employed for this shelxl refinement is uniquely defined
by the following loop, which should always be used as a source of
symmetry information in preference to the above space-group names.
They are only intended as comments.
;
_olex2_refinement_description
;
1. Fixed Uiso
 At 1.2 times of:
  All C(H) groups
2. Restrained distances
 C44-C43
 1.38 with sigma of 0.02
3. Rigid bond restraints
 N4, C39
 with sigma for 1-2 distances of 0.01 and sigma for 1-3 distances of 0.005
4. Uiso/Uaniso restraints and constraints
O5 \\sim C28: within 2A with sigma of 0.02 and sigma for terminal atoms of 0.04
Uanis(O3) \\sim Ueq, Uanis(C41) \\sim Ueq: with sigma of 0.01 and sigma for
terminal atoms of 0.02
Uanis(C43) \\sim Ueq, Uanis(C44) \\sim Ueq, Uanis(C34) \\sim Ueq: with sigma of
0.01 and sigma for terminal atoms of 0.02
Uanis(C38) \\sim Ueq, Uanis(C40) \\sim Ueq, Uanis(C41) \\sim Ueq: with sigma of
0.01 and sigma for terminal atoms of 0.02
Uanis(C35) \\sim Ueq, Uanis(C27) \\sim Ueq, Uanis(C42) \\sim Ueq: with sigma of
0.01 and sigma for terminal atoms of 0.02
Uanis(C45) \\sim Ueq, Uanis(C41) \\sim Ueq, Uanis(C31) \\sim Ueq: with sigma of
0.01 and sigma for terminal atoms of 0.02
Uanis(C31) \\sim Ueq, Uanis(C32) \\sim Ueq, Uanis(C45) \\sim Ueq: with sigma of
0.01 and sigma for terminal atoms of 0.02
Uanis(C33) \\sim Ueq, Uanis(C20) \\sim Ueq: with sigma of 0.01 and sigma for
terminal atoms of 0.02
Uanis(C39) \\sim Ueq, Uanis(N4) \\sim Ueq: with sigma of 0.01 and sigma for
terminal atoms of 0.02
Uanis(C29) \\sim Ueq, Uanis(N4) \\sim Ueq: with sigma of 0.01 and sigma for
terminal atoms of 0.02
Uanis(C41) \\sim Ueq, Uanis(O3A) \\sim Ueq: with sigma of 0.01 and sigma for
terminal atoms of 0.02
5. Others
 Sof(H41)=Sof(O3A)=1-FVAR(1)
 Sof(H44)=Sof(O3)=FVAR(1)
6.a Ternary CH refined with riding coordinates:
 C41(H41)
6.b Aromatic/amide H refined with riding coordinates:
 C3(H3), C4(H4), C6(H6), C8(H8), C10(H10), C12(H12), C14(H14), C15(H15),
 C16(H16), C17(H17), C18(H18), C19(H19), C21(H21), C22(H22), C24(H24), C26(H26),
  C27(H27), C29(H29), C30(H30), C31(H31), C33(H33), C35(H35), C36(H36),
 C37(H37), C38(H38), C39(H39), C40(H40), C43(H43), C44(H44), C45(H45), C46(H46),
  C60(H60)
;
_shelx_shelxl_version_number 2014/7
_olex2_submission_special_instructions 'No special instructions were received'

loop_
_space_group_symop_operation_xyz
'x, y, z'
'-x, y+1/2, -z+1/2'
'-x, -y, -z'
'x, -y-1/2, z-1/2'

loop_
_atom_site_label
_atom_site_type_symbol
_atom_site_fract_x
_atom_site_fract_y
_atom_site_fract_z
_atom_site_U_iso_or_equiv
_atom_site_adp_type
_atom_site_occupancy
_atom_site_site_symmetry_order
_atom_site_calc_flag
_atom_site_refinement_flags_posn
_atom_site_refinement_flags_adp
_atom_site_refinement_flags_occupancy
_atom_site_disorder_assembly
_atom_site_disorder_group
Cd1 Cd 0.82717(5) 0.06679(2) 0.56102(6) 0.0523(2) Uani 1 1 d . . . . .
N3 N 0.6772(5) 0.10456(18) 0.6002(6) 0.0482(15) Uani 1 1 d . . . . .
O4 O 1.0140(6) 0.0639(2) 0.5951(8) 0.092(2) Uani 1 1 d . . . . .
N2 N 0.1064(5) 0.26060(18) 0.5795(6) 0.0539(17) Uani 1 1 d . . . . .
C1 C -0.1955(6) 0.2266(2) 0.3431(7) 0.0460(17) Uani 1 1 d . . . . .
C2 C 0.2024(6) 0.2353(2) 0.5849(7) 0.0483(18) Uani 1 1 d . . . . .
C3 C -0.1429(6) 0.2006(2) 0.4343(7) 0.0459(17) Uani 1 1 d . . . . .
H3 H -0.1731 0.1748 0.4422 0.055 Uiso 1 1 calc R . . . .
O2 O 0.8158(5) 0.0969(2) 0.3643(6) 0.0763(19) Uani 1 1 d . . . . .
C4 C -0.0463(6) 0.2123(2) 0.5137(7) 0.0473(17) Uani 1 1 d . . . . .
H4 H -0.0139 0.1946 0.5754 0.057 Uiso 1 1 calc R . . . .
C5 C 0.0026(6) 0.2498(2) 0.5028(7) 0.0442(17) Uani 1 1 d . . . . .
C6 C -0.1475(6) 0.2650(2) 0.3348(8) 0.0522(19) Uani 1 1 d . . . . .
H6 H -0.1818 0.2833 0.2757 0.063 Uiso 1 1 calc R . . . .
C7 C 0.3944(6) 0.1849(2) 0.5934(7) 0.0451(17) Uani 1 1 d . . . . .
C8 C 0.5728(6) 0.0953(2) 0.5416(8) 0.054(2) Uani 1 1 d . . . . .
H8 H 0.5629 0.0706 0.5000 0.065 Uiso 1 1 calc R . . . .
C9 C 0.1182(6) 0.3011(2) 0.6265(7) 0.0499(19) Uani 1 1 d . . . . .
C10 C 0.2253(6) 0.3627(2) 0.6599(8) 0.059(2) Uani 1 1 d . . . . .
H10 H 0.2896 0.3777 0.6499 0.071 Uiso 1 1 calc R . . . .
O1 O 0.7086(6) 0.0434(2) 0.3824(6) 0.0737(18) Uani 1 1 d . . . . .
C11 C 0.1430(6) 0.3800(2) 0.7199(7) 0.0505(19) Uani 1 1 d . . . . .
C12 C 0.4815(6) 0.1196(2) 0.5394(7) 0.0515(19) Uani 1 1 d . . . . .
H12 H 0.4110 0.1111 0.4988 0.062 Uiso 1 1 calc R . . . .
C13 C 0.4919(6) 0.1577(2) 0.5979(7) 0.0477(17) Uani 1 1 d . . . . .
C14 C 0.5996(7) 0.1667(2) 0.6594(8) 0.055(2) Uani 1 1 d . . . . .
H14 H 0.6116 0.1911 0.7024 0.066 Uiso 1 1 calc R . . . .
C15 C 0.3073(6) 0.1846(3) 0.4942(7) 0.053(2) Uani 1 1 d . . . . .
H15 H 0.3126 0.1669 0.4289 0.064 Uiso 1 1 calc R . . . .
C16 C 0.2135(6) 0.3236(2) 0.6144(9) 0.059(2) Uani 1 1 d . . . . .
H16 H 0.2705 0.3124 0.5753 0.071 Uiso 1 1 calc R . . . .
N4 N 0.8274(7) 0.0011(2) 0.6356(7) 0.068(2) Uani 1 1 d . U . . .
C17 C 0.6886(6) 0.1404(2) 0.6582(7) 0.0508(19) Uani 1 1 d . . . . .
H17 H 0.7600 0.1478 0.6994 0.061 Uiso 1 1 calc R . . . .
C18 C 0.0364(7) 0.3181(2) 0.6851(8) 0.056(2) Uani 1 1 d . . . . .
H18 H -0.0280 0.3030 0.6939 0.067 Uiso 1 1 calc R . . . .
C19 C -0.0495(6) 0.2766(2) 0.4133(8) 0.057(2) Uani 1 1 d . . . . .
H19 H -0.0188 0.3023 0.4058 0.068 Uiso 1 1 calc R . . . .
C20 C 0.1547(6) 0.4219(2) 0.7700(8) 0.0509(19) Uani 1 1 d . U . . .
C21 C 0.0466(6) 0.3568(2) 0.7313(7) 0.0520(19) Uani 1 1 d . . . . .
H21 H -0.0109 0.3677 0.7704 0.062 Uiso 1 1 calc R . . . .
C22 C 0.3797(8) 0.2112(3) 0.6886(8) 0.074(3) Uani 1 1 d . . . . .
H22 H 0.4361 0.2125 0.7575 0.088 Uiso 1 1 calc R . . . .
C23 C -0.2984(6) 0.2147(3) 0.2590(8) 0.057(2) Uani 1 1 d . . . . .
C24 C -0.3177(8) 0.2271(3) 0.1353(8) 0.072(3) Uani 1 1 d . . . . .
H24 H -0.2632 0.2426 0.1037 0.086 Uiso 1 1 calc R . . . .
C25 C 0.7379(8) 0.0720(3) 0.3204(8) 0.066(3) Uani 1 1 d . . . . .
C26 C 0.2859(8) 0.2354(3) 0.6855(9) 0.079(3) Uani 1 1 d . . . . .
H26 H 0.2788 0.2520 0.7527 0.094 Uiso 1 1 calc R . . . .
O5 O 0.9701(7) 0.1167(3) 0.6945(8) 0.111(3) Uani 1 1 d . U . . .
C27 C 1.2353(9) 0.0639(4) 0.6869(12) 0.092(3) Uani 1 1 d . U . . .
H27 H 1.2033 0.0439 0.6322 0.110 Uiso 1 1 calc R . . . .
C28 C 1.0404(8) 0.0933(3) 0.6703(9) 0.069(2) Uani 1 1 d . U . . .
C29 C 0.9243(10) -0.0182(3) 0.6514(11) 0.090(3) Uani 1 1 d . U . . .
H29 H 0.9885 -0.0051 0.6316 0.108 Uiso 1 1 calc R . . . .
C30 C 0.0646(11) 0.4421(3) 0.8031(12) 0.101(4) Uani 1 1 d . . . . .
H30 H -0.0058 0.4293 0.7954 0.121 Uiso 1 1 calc R . . . .
C31 C 0.7166(9) 0.1072(4) 0.1163(10) 0.097(3) Uani 1 1 d . U . . .
H31 H 0.7835 0.1214 0.1432 0.117 Uiso 1 1 calc R . . . .
C32 C 0.6747(8) 0.0796(4) 0.1947(9) 0.078(3) Uani 1 1 d . U . . .
C33 C 0.2553(11) 0.4407(4) 0.8020(13) 0.102(4) Uani 1 1 d . U . . .
H33 H 0.3225 0.4279 0.7900 0.122 Uiso 1 1 calc R . . . .
C34 C 1.1642(8) 0.0947(3) 0.7204(8) 0.071(3) Uani 1 1 d . U . . .
C35 C 1.3498(14) 0.0617(5) 0.7308(16) 0.129(5) Uani 1 1 d . U . . .
H35 H 1.3952 0.0406 0.7096 0.155 Uiso 1 1 calc R . . . .
C36 C -0.3820(7) 0.1910(3) 0.2975(9) 0.080(3) Uani 1 1 d . . . . .
H36 H -0.3749 0.1819 0.3789 0.096 Uiso 1 1 calc R . . . .
C37 C -0.4164(10) 0.2166(4) 0.0602(11) 0.110(4) Uani 1 1 d . . . . .
H37 H -0.4272 0.2258 -0.0212 0.132 Uiso 1 1 calc R . . . .
C38 C 0.5116(12) 0.0657(5) 0.0356(13) 0.123(5) Uani 1 1 d . U . . .
H38 H 0.4429 0.0525 0.0100 0.148 Uiso 1 1 calc R . . . .
N1 N -0.4990(8) 0.1936(4) 0.0977(11) 0.125(4) Uani 1 1 d . . . . .
C39 C 0.7420(10) -0.0207(4) 0.6470(13) 0.105(4) Uani 1 1 d . U . . .
H39 H 0.6707 -0.0098 0.6184 0.126 Uiso 1 1 calc R . . . .
C40 C 0.5725(10) 0.0606(4) 0.1544(10) 0.095(3) Uani 1 1 d . U . . .
H40 H 0.5424 0.0435 0.2091 0.115 Uiso 1 1 calc R . . . .
C41 C 0.5586(11) 0.0909(6) -0.0395(13) 0.122(4) Uani 1 1 d . U . . .
H41 H 0.5838 0.0718 -0.0986 0.147 Uiso 0.38(2) 1 calc R . P A 2
C42 C 1.3876(12) 0.0889(5) 0.7987(14) 0.106(4) Uani 1 1 d . U . . .
C43 C 1.2126(11) 0.1227(5) 0.8000(12) 0.112(4) Uani 1 1 d D U . . .
H43 H 1.1686 0.1430 0.8286 0.135 Uiso 1 1 calc R . . . .
C44 C 1.3363(11) 0.1212(5) 0.8420(11) 0.108(4) Uani 1 1 d D U . . .
H44 H 1.3753 0.1407 0.8935 0.130 Uiso 0.62(2) 1 calc R . P A 1
C45 C 0.6583(10) 0.1136(5) -0.0020(12) 0.116(4) Uani 1 1 d . U . . .
H45 H 0.6843 0.1323 -0.0550 0.140 Uiso 1 1 calc R . . . .
C46 C -0.4770(9) 0.1809(5) 0.2124(14) 0.114(5) Uani 1 1 d . . . . .
H46 H -0.5297 0.1634 0.2394 0.136 Uiso 1 1 calc R . . . .
C60 C 0.2136(6) 0.2092(2) 0.4876(7) 0.0493(18) Uani 1 1 d . . . . .
H60 H 0.1576 0.2083 0.4183 0.059 Uiso 1 1 calc R . . . .
O3 O 0.5154(9) 0.0871(5) -0.1669(10) 0.090(5) Uani 0.62(2) 1 d . U P A 1
O3A O 0.4915(15) 0.1270(7) -0.1355(17) 0.086(8) Uani 0.38(2) 1 d . U P A 2

loop_
_atom_site_aniso_label
_atom_site_aniso_U_11
_atom_site_aniso_U_22
_atom_site_aniso_U_33
_atom_site_aniso_U_23
_atom_site_aniso_U_13
_atom_site_aniso_U_12
Cd1 0.0471(4) 0.0455(4) 0.0585(4) 0.0034(3) -0.0104(3) 0.0137(2)
N3 0.043(3) 0.048(4) 0.054(4) 0.005(3) 0.009(3) 0.002(3)
O4 0.057(4) 0.104(6) 0.105(6) 0.005(5) -0.026(4) -0.007(4)
N2 0.040(3) 0.046(4) 0.069(4) -0.017(3) -0.012(3) 0.012(3)
C1 0.029(3) 0.064(5) 0.045(4) -0.005(4) 0.004(3) 0.005(3)
C2 0.042(4) 0.045(4) 0.052(5) -0.004(3) -0.009(3) 0.004(3)
C3 0.032(4) 0.055(4) 0.051(4) -0.003(4) 0.009(3) -0.002(3)
O2 0.046(3) 0.120(6) 0.059(4) 0.011(4) -0.006(3) 0.000(4)
C4 0.041(4) 0.055(4) 0.045(4) 0.003(3) 0.005(3) 0.011(3)
C5 0.035(4) 0.041(4) 0.053(4) -0.005(3) -0.005(3) 0.008(3)
C6 0.034(4) 0.056(5) 0.061(5) 0.009(4) -0.010(3) -0.001(3)
C7 0.042(4) 0.043(4) 0.047(4) -0.003(3) -0.006(3) 0.006(3)
C8 0.045(4) 0.047(4) 0.071(5) -0.014(4) 0.010(4) -0.002(3)
C9 0.041(4) 0.041(4) 0.060(5) -0.004(3) -0.016(3) 0.005(3)
C10 0.034(4) 0.054(5) 0.084(6) -0.011(4) -0.006(4) 0.000(3)
O1 0.089(5) 0.069(4) 0.056(4) -0.007(3) -0.011(3) 0.016(4)
C11 0.037(4) 0.054(4) 0.054(5) -0.011(4) -0.013(3) 0.006(3)
C12 0.041(4) 0.058(5) 0.055(5) -0.014(4) 0.006(3) -0.006(3)
C13 0.048(4) 0.041(4) 0.050(4) -0.001(3) -0.005(3) 0.006(3)
C14 0.053(5) 0.040(4) 0.065(5) -0.008(4) -0.013(4) 0.008(3)
C15 0.039(4) 0.071(5) 0.047(4) -0.014(4) -0.002(3) 0.009(4)
C16 0.034(4) 0.054(5) 0.085(6) -0.008(4) -0.007(4) 0.010(3)
N4 0.065(4) 0.062(4) 0.071(4) 0.025(4) -0.011(3) 0.002(3)
C17 0.044(4) 0.047(4) 0.055(5) -0.002(4) -0.013(3) 0.004(3)
C18 0.045(4) 0.055(5) 0.065(5) -0.009(4) 0.001(4) -0.004(4)
C19 0.046(4) 0.044(4) 0.074(6) 0.000(4) -0.014(4) -0.004(3)
C20 0.043(4) 0.047(4) 0.057(4) -0.010(3) -0.010(3) 0.002(3)
C21 0.041(4) 0.060(5) 0.055(5) -0.016(4) 0.009(3) -0.001(3)
C22 0.073(6) 0.068(6) 0.066(6) -0.026(5) -0.036(5) 0.027(5)
C23 0.032(4) 0.079(6) 0.059(5) 0.001(4) 0.003(3) -0.009(4)
C24 0.054(5) 0.101(7) 0.057(6) 0.004(5) -0.002(4) -0.020(5)
C25 0.047(5) 0.102(8) 0.049(5) 0.003(5) 0.006(4) 0.022(5)
C26 0.086(6) 0.064(5) 0.071(6) -0.036(5) -0.039(5) 0.036(5)
O5 0.077(5) 0.140(7) 0.114(6) -0.008(5) 0.004(4) 0.021(5)
C27 0.061(5) 0.115(7) 0.094(7) 0.027(6) -0.004(5) 0.005(5)
C28 0.049(5) 0.095(7) 0.059(5) 0.015(5) -0.007(4) 0.005(5)
C29 0.102(7) 0.072(6) 0.106(7) 0.022(5) 0.049(6) 0.021(5)
C30 0.123(10) 0.056(6) 0.142(11) -0.033(6) 0.077(9) -0.031(6)
C31 0.067(5) 0.150(8) 0.072(6) 0.017(6) 0.001(5) -0.003(6)
C32 0.047(4) 0.126(7) 0.057(5) 0.008(5) -0.001(4) 0.005(5)
C33 0.079(6) 0.089(6) 0.134(8) -0.033(6) 0.003(6) -0.009(5)
C34 0.064(5) 0.094(6) 0.051(5) 0.015(4) -0.007(4) -0.020(5)
C35 0.112(8) 0.147(9) 0.127(9) 0.019(7) 0.016(7) 0.018(7)
C36 0.046(5) 0.118(8) 0.072(6) 0.017(6) -0.003(4) -0.020(5)
C37 0.088(8) 0.145(11) 0.082(8) 0.017(7) -0.036(6) -0.044(8)
C38 0.093(7) 0.177(9) 0.093(7) 0.027(7) -0.005(6) -0.025(7)
N1 0.064(6) 0.186(12) 0.111(8) 0.011(8) -0.034(6) -0.048(7)
C39 0.075(6) 0.092(6) 0.139(8) 0.031(6) -0.009(6) 0.016(5)
C40 0.075(6) 0.147(8) 0.063(5) 0.011(5) 0.004(5) -0.013(6)
C41 0.082(7) 0.186(9) 0.095(7) 0.034(7) 0.001(6) -0.020(7)
C42 0.098(7) 0.128(8) 0.094(7) 0.017(7) 0.023(6) -0.017(7)
C43 0.109(7) 0.136(8) 0.090(7) -0.009(6) 0.011(6) -0.029(7)
C44 0.117(7) 0.134(8) 0.063(6) -0.002(6) -0.025(5) -0.040(7)
C45 0.078(6) 0.179(9) 0.090(7) 0.029(7) 0.005(5) -0.021(6)
C46 0.058(6) 0.157(13) 0.119(11) 0.022(9) -0.008(7) -0.048(7)
C60 0.035(4) 0.073(5) 0.034(4) -0.005(4) -0.012(3) -0.002(4)
O3 0.055(6) 0.152(10) 0.059(6) 0.019(6) -0.005(4) -0.010(6)
O3A 0.070(9) 0.115(12) 0.072(10) 0.031(7) 0.004(7) -0.023(7)

loop_
_atom_type_symbol
_atom_type_description
_atom_type_scat_dispersion_real
_atom_type_scat_dispersion_imag
_atom_type_scat_source
C C 0.0033 0.0016 'International Tables Vol C Tables 4.2.6.8 and 6.1.1.4'
H H 0.0000 0.0000 'International Tables Vol C Tables 4.2.6.8 and 6.1.1.4'
Cd Cd -0.8075 1.2024 'International Tables Vol C Tables 4.2.6.8 and 6.1.1.4'
N N 0.0061 0.0033 'International Tables Vol C Tables 4.2.6.8 and 6.1.1.4'
O O 0.0106 0.0060 'International Tables Vol C Tables 4.2.6.8 and 6.1.1.4'

loop_
_geom_angle_atom_site_label_1
_geom_angle_atom_site_label_2
_geom_angle_atom_site_label_3
_geom_angle
_geom_angle_site_symmetry_1
_geom_angle_site_symmetry_3
_geom_angle_publ_flag
N3 Cd1 O2 90.2(2) . . ?
N3 Cd1 O1 87.0(2) . . ?
N3 Cd1 N4 113.9(3) . . ?
N3 Cd1 O5 90.8(2) . . ?
O4 Cd1 N3 142.7(3) . . ?
O4 Cd1 O2 95.2(3) . . ?
O4 Cd1 O1 126.0(3) . . ?
O4 Cd1 N4 87.3(3) . . ?
O4 Cd1 O5 51.9(3) . . ?
O2 Cd1 O1 55.7(2) . . ?
O2 Cd1 O5 100.7(3) . . ?
O1 Cd1 O5 156.3(3) . . ?
N4 Cd1 O2 135.5(3) . . ?
N4 Cd1 O1 87.4(3) . . ?
N4 Cd1 O5 114.9(3) . . ?
C8 N3 Cd1 118.8(5) . . ?
C17 N3 Cd1 123.2(5) . . ?
C17 N3 C8 116.5(6) . . ?
C28 O4 Cd1 102.7(6) . . ?
C2 N2 C5 120.1(6) . . ?
C2 N2 C9 120.1(6) . . ?
C5 N2 C9 118.2(5) . . ?
C3 C1 C6 117.4(7) . . ?
C3 C1 C23 121.9(7) . . ?
C6 C1 C23 120.7(7) . . ?
C26 C2 N2 121.3(7) . . ?
C26 C2 C60 118.3(7) . . ?
C60 C2 N2 120.3(6) . . ?
C1 C3 H3 119.4 . . ?
C4 C3 C1 121.2(7) . . ?
C4 C3 H3 119.4 . . ?
C25 O2 Cd1 90.7(6) . . ?
C3 C4 H4 119.5 . . ?
C5 C4 C3 121.1(7) . . ?
C5 C4 H4 119.5 . . ?
C4 C5 N2 120.7(6) . . ?
C4 C5 C19 118.6(6) . . ?
C19 C5 N2 120.6(7) . . ?
C1 C6 H6 119.3 . . ?
C19 C6 C1 121.3(7) . . ?
C19 C6 H6 119.3 . . ?
C15 C7 C13 121.2(7) . . ?
C15 C7 C22 115.4(7) . . ?
C22 C7 C13 123.3(6) . . ?
N3 C8 H8 118.0 . . ?
N3 C8 C12 124.0(7) . . ?
C12 C8 H8 118.0 . . ?
C16 C9 N2 120.4(7) . . ?
C18 C9 N2 120.9(7) . . ?
C18 C9 C16 118.8(7) . . ?
C11 C10 H10 119.5 . . ?
C16 C10 H10 119.5 . . ?
C16 C10 C11 121.1(8) . . ?
C25 O1 Cd1 91.3(6) . . ?
C10 C11 C20 121.7(7) . . ?
C10 C11 C21 117.8(7) . . ?
C21 C11 C20 120.4(7) . . ?
C8 C12 H12 119.8 . . ?
C8 C12 C13 120.5(7) . . ?
C13 C12 H12 119.8 . . ?
C12 C13 C7 121.2(6) . . ?
C14 C13 C7 123.7(7) . . ?
C14 C13 C12 115.1(7) . . ?
C13 C14 H14 119.4 . . ?
C17 C14 C13 121.2(7) . . ?
C17 C14 H14 119.4 . . ?
C7 C15 H15 118.5 . . ?
C60 C15 C7 123.0(7) . . ?
C60 C15 H15 118.5 . . ?
C9 C16 C10 120.5(8) . . ?
C9 C16 H16 119.8 . . ?
C10 C16 H16 119.8 . . ?
C29 N4 Cd1 117.2(7) . . ?
C39 N4 Cd1 127.4(7) . . ?
C39 N4 C29 114.6(9) . . ?
N3 C17 C14 122.7(7) . . ?
N3 C17 H17 118.7 . . ?
C14 C17 H17 118.7 . . ?
C9 C18 H18 119.2 . . ?
C9 C18 C21 121.7(8) . . ?
C21 C18 H18 119.2 . . ?
C5 C19 H19 119.9 . . ?
C6 C19 C5 120.2(7) . . ?
C6 C19 H19 119.9 . . ?
C30 C20 C11 121.4(8) . . ?
C33 C20 C11 123.7(8) . . ?
C33 C20 C30 114.3(9) . . ?
C11 C21 H21 119.9 . . ?
C18 C21 C11 120.2(7) . . ?
C18 C21 H21 119.9 . . ?
C7 C22 H22 118.6 . . ?
C26 C22 C7 122.8(7) . . ?
C26 C22 H22 118.6 . . ?
C24 C23 C1 121.8(7) . . ?
C36 C23 C1 122.1(8) . . ?
C36 C23 C24 116.1(8) . . ?
C23 C24 H24 119.8 . . ?
C37 C24 C23 120.3(9) . . ?
C37 C24 H24 119.8 . . ?
O2 C25 C32 118.6(10) . . ?
O1 C25 O2 122.0(8) . . ?
O1 C25 C32 119.2(10) . . ?
C2 C26 C22 120.7(8) . . ?
C2 C26 H26 119.7 . . ?
C22 C26 H26 119.7 . . ?
C28 O5 Cd1 83.7(7) . . ?
C34 C27 H27 118.3 . . ?
C35 C27 H27 118.3 . . ?
C35 C27 C34 123.4(13) . . ?
O4 C28 C34 113.1(9) . . ?
O5 C28 O4 121.2(9) . . ?
O5 C28 C34 125.7(11) . . ?
N4 C29 H29 118.8 . . ?
N4 C29 C30 122.4(11) . 2_646 ?
C30 C29 H29 118.8 2_646 . ?
C20 C30 C29 121.2(10) . 2_656 ?
C20 C30 H30 119.4 . . ?
C29 C30 H30 119.4 2_656 . ?
C32 C31 H31 120.1 . . ?
C45 C31 H31 120.1 . . ?
C45 C31 C32 119.8(11) . . ?
C31 C32 C25 120.0(10) . . ?
C40 C32 C25 121.3(10) . . ?
C40 C32 C31 118.7(9) . . ?
C20 C33 H33 120.3 . . ?
C20 C33 C39 119.5(11) . 2_656 ?
C39 C33 H33 120.3 2_656 . ?
C27 C34 C28 118.8(10) . . ?
C43 C34 C27 116.8(11) . . ?
C43 C34 C28 124.3(12) . . ?
C27 C35 H35 122.2 . . ?
C42 C35 C27 115.6(17) . . ?
C42 C35 H35 122.2 . . ?
C23 C36 H36 120.6 . . ?
C23 C36 C46 118.8(10) . . ?
C46 C36 H36 120.6 . . ?
C24 C37 H37 118.1 . . ?
N1 C37 C24 123.8(11) . . ?
N1 C37 H37 118.1 . . ?
C40 C38 H38 122.0 . . ?
C41 C38 H38 122.0 . . ?
C41 C38 C40 115.9(13) . . ?
C46 N1 C37 114.8(9) . . ?
N4 C39 C33 126.1(11) . 2_646 ?
N4 C39 H39 116.9 . . ?
C33 C39 H39 116.9 2_646 . ?
C32 C40 C38 123.3(12) . . ?
C32 C40 H40 118.3 . . ?
C38 C40 H40 118.3 . . ?
C38 C41 H41 101.8 . . ?
C38 C41 C45 123.8(13) . . ?
C38 C41 O3 115.1(14) . . ?
C38 C41 O3A 127.4(13) . . ?
C45 C41 H41 101.8 . . ?
C45 C41 O3 119.8(12) . . ?
C45 C41 O3A 96.0(13) . . ?
O3A C41 H41 101.8 . . ?
C35 C42 C44 131.1(16) . . ?
C35 C42 O3 113.0(16) . 1_656 ?
C35 C42 O3A 156.5(16) . 1_656 ?
C44 C42 O3 115.8(14) . 1_656 ?
C44 C42 O3A 68.6(12) . 1_656 ?
C34 C43 H43 120.3 . . ?
C34 C43 C44 119.3(13) . . ?
C44 C43 H43 120.3 . . ?
C42 C44 C43 113.6(12) . . ?
C42 C44 H44 123.2 . . ?
C42 C44 O3A 68.2(12) . 1_656 ?
C43 C44 H44 123.2 . . ?
C43 C44 O3A 167.1(12) . 1_656 ?
C31 C45 C41 118.1(13) . . ?
C31 C45 H45 120.9 . . ?
C41 C45 H45 120.9 . . ?
C36 C46 H46 117.0 . . ?
N1 C46 C36 126.0(11) . . ?
N1 C46 H46 117.0 . . ?
C2 C60 H60 120.1 . . ?
C15 C60 C2 119.8(6) . . ?
C15 C60 H60 120.1 . . ?
C41 O3 C42 116.4(12) . 1_454 ?
C41 O3A C42 89.4(12) . 1_454 ?

loop_
_geom_bond_atom_site_label_1
_geom_bond_atom_site_label_2
_geom_bond_distance
_geom_bond_site_symmetry_2
_geom_bond_publ_flag
Cd1 N3 2.266(6) . ?
Cd1 O4 2.197(7) . ?
Cd1 O2 2.352(6) . ?
Cd1 O1 2.357(6) . ?
Cd1 N4 2.310(7) . ?
Cd1 O5 2.638(9) . ?
N3 C8 1.343(9) . ?
N3 C17 1.335(9) . ?
O4 C28 1.278(12) . ?
N2 C2 1.406(9) . ?
N2 C5 1.427(9) . ?
N2 C9 1.428(9) . ?
C1 C3 1.388(10) . ?
C1 C6 1.397(11) . ?
C1 C23 1.467(10) . ?
C2 C26 1.364(10) . ?
C2 C60 1.390(11) . ?
C3 H3 0.9300 . ?
C3 C4 1.386(10) . ?
O2 C25 1.273(12) . ?
C4 H4 0.9300 . ?
C4 C5 1.377(10) . ?
C5 C19 1.391(10) . ?
C6 H6 0.9300 . ?
C6 C19 1.390(10) . ?
C7 C13 1.460(10) . ?
C7 C15 1.381(10) . ?
C7 C22 1.384(11) . ?
C8 H8 0.9300 . ?
C8 C12 1.344(11) . ?
C9 C16 1.376(11) . ?
C9 C18 1.363(11) . ?
C10 H10 0.9300 . ?
C10 C11 1.380(11) . ?
C10 C16 1.379(11) . ?
O1 C25 1.241(11) . ?
C11 C20 1.480(10) . ?
C11 C21 1.399(11) . ?
C12 H12 0.9300 . ?
C12 C13 1.404(10) . ?
C13 C14 1.384(10) . ?
C14 H14 0.9300 . ?
C14 C17 1.369(10) . ?
C15 H15 0.9300 . ?
C15 C60 1.369(10) . ?
C16 H16 0.9300 . ?
N4 C29 1.304(12) . ?
N4 C39 1.265(14) . ?
C17 H17 0.9300 . ?
C18 H18 0.9300 . ?
C18 C21 1.370(11) . ?
C19 H19 0.9300 . ?
C20 C30 1.355(14) . ?
C20 C33 1.344(13) . ?
C21 H21 0.9300 . ?
C22 H22 0.9300 . ?
C22 C26 1.366(12) . ?
C23 C24 1.398(12) . ?
C23 C36 1.379(12) . ?
C24 H24 0.9300 . ?
C24 C37 1.371(13) . ?
C25 C32 1.483(13) . ?
C26 H26 0.9300 . ?
O5 C28 1.194(12) . ?
C27 H27 0.9300 . ?
C27 C34 1.403(15) . ?
C27 C35 1.375(18) . ?
C28 C34 1.490(12) . ?
C29 H29 0.9300 . ?
C29 C30 1.397(13) 2_646 ?
C30 C29 1.396(13) 2_656 ?
C30 H30 0.9300 . ?
C31 H31 0.9300 . ?
C31 C32 1.393(15) . ?
C31 C45 1.387(16) . ?
C32 C40 1.377(15) . ?
C33 H33 0.9300 . ?
C33 C39 1.386(15) 2_656 ?
C34 C43 1.336(15) . ?
C35 H35 0.9300 . ?
C35 C42 1.21(2) . ?
C36 H36 0.9300 . ?
C36 C46 1.390(14) . ?
C37 H37 0.9300 . ?
C37 N1 1.352(15) . ?
C38 H38 0.9300 . ?
C38 C40 1.397(17) . ?
C38 C41 1.345(18) . ?
N1 C46 1.310(16) . ?
C39 C33 1.386(15) 2_646 ?
C39 H39 0.9300 . ?
C40 H40 0.9300 . ?
C41 H41 0.9800 . ?
C41 C45 1.408(18) . ?
C41 O3 1.414(17) . ?
C41 O3A 1.70(2) . ?
C42 C44 1.345(19) . ?
C42 O3 1.510(17) 1_656 ?
C42 O3A 1.83(3) 1_656 ?
C43 H43 0.9300 . ?
C43 C44 1.474(14) . ?
C44 H44 0.9300 . ?
C44 O3A 1.83(2) 1_656 ?
C45 H45 0.9300 . ?
C46 H46 0.9300 . ?
C60 H60 0.9300 . ?
O3 C42 1.510(17) 1_454 ?
O3A C42 1.83(3) 1_454 ?

loop_
_geom_torsion_atom_site_label_1
_geom_torsion_atom_site_label_2
_geom_torsion_atom_site_label_3
_geom_torsion_atom_site_label_4
_geom_torsion
_geom_torsion_site_symmetry_1
_geom_torsion_site_symmetry_2
_geom_torsion_site_symmetry_3
_geom_torsion_site_symmetry_4
_geom_torsion_publ_flag
Cd1 N3 C8 C12 -167.2(7) . . . . ?
Cd1 N3 C17 C14 166.3(6) . . . . ?
Cd1 O4 C28 O5 -7.6(12) . . . . ?
Cd1 O4 C28 C34 172.9(6) . . . . ?
Cd1 O2 C25 O1 -6.2(9) . . . . ?
Cd1 O2 C25 C32 169.2(7) . . . . ?
Cd1 O1 C25 O2 6.2(9) . . . . ?
Cd1 O1 C25 C32 -169.2(8) . . . . ?
Cd1 N4 C29 C30 179.5(10) . . . 2_646 ?
Cd1 N4 C39 C33 -176.5(11) . . . 2_646 ?
Cd1 O5 C28 O4 6.2(10) . . . . ?
Cd1 O5 C28 C34 -174.4(10) . . . . ?
N3 C8 C12 C13 1.6(13) . . . . ?
O4 C28 C34 C27 -3.2(13) . . . . ?
O4 C28 C34 C43 179.6(10) . . . . ?
N2 C2 C26 C22 -178.8(9) . . . . ?
N2 C2 C60 C15 -179.8(8) . . . . ?
N2 C5 C19 C6 176.7(7) . . . . ?
N2 C9 C16 C10 -179.9(7) . . . . ?
N2 C9 C18 C21 179.7(7) . . . . ?
C1 C3 C4 C5 -1.7(11) . . . . ?
C1 C6 C19 C5 -0.4(13) . . . . ?
C1 C23 C24 C37 -178.0(11) . . . . ?
C1 C23 C36 C46 -179.7(11) . . . . ?
C2 N2 C5 C4 53.8(11) . . . . ?
C2 N2 C5 C19 -124.5(8) . . . . ?
C2 N2 C9 C16 35.7(11) . . . . ?
C2 N2 C9 C18 -143.6(8) . . . . ?
C3 C1 C6 C19 1.3(12) . . . . ?
C3 C1 C23 C24 -144.3(9) . . . . ?
C3 C1 C23 C36 36.1(12) . . . . ?
C3 C4 C5 N2 -175.7(7) . . . . ?
C3 C4 C5 C19 2.5(11) . . . . ?
O2 C25 C32 C31 14.6(15) . . . . ?
O2 C25 C32 C40 -163.3(10) . . . . ?
C4 C5 C19 C6 -1.5(12) . . . . ?
C5 N2 C2 C26 -155.1(9) . . . . ?
C5 N2 C2 C60 24.0(12) . . . . ?
C5 N2 C9 C16 -130.1(8) . . . . ?
C5 N2 C9 C18 50.6(11) . . . . ?
C6 C1 C3 C4 -0.3(11) . . . . ?
C6 C1 C23 C24 36.5(12) . . . . ?
C6 C1 C23 C36 -143.0(9) . . . . ?
C7 C13 C14 C17 -178.4(8) . . . . ?
C7 C15 C60 C2 -1.2(13) . . . . ?
C7 C22 C26 C2 -1.8(18) . . . . ?
C8 N3 C17 C14 0.3(12) . . . . ?
C8 C12 C13 C7 178.2(8) . . . . ?
C8 C12 C13 C14 -2.3(12) . . . . ?
C9 N2 C2 C26 39.4(13) . . . . ?
C9 N2 C2 C60 -141.5(8) . . . . ?
C9 N2 C5 C4 -140.5(8) . . . . ?
C9 N2 C5 C19 41.3(11) . . . . ?
C9 C18 C21 C11 -0.5(12) . . . . ?
C10 C11 C20 C30 164.7(10) . . . . ?
C10 C11 C20 C33 -24.6(14) . . . . ?
C10 C11 C21 C18 0.8(12) . . . . ?
O1 C25 C32 C31 -169.9(10) . . . . ?
O1 C25 C32 C40 12.2(16) . . . . ?
C11 C10 C16 C9 1.0(13) . . . . ?
C11 C20 C30 C29 -179.0(10) . . . 2_656 ?
C11 C20 C33 C39 -177.3(11) . . . 2_656 ?
C12 C13 C14 C17 2.1(12) . . . . ?
C13 C7 C15 C60 178.8(8) . . . . ?
C13 C7 C22 C26 -177.2(10) . . . . ?
C13 C14 C17 N3 -1.1(13) . . . . ?
C15 C7 C13 C12 -29.4(12) . . . . ?
C15 C7 C13 C14 151.1(8) . . . . ?
C15 C7 C22 C26 -0.1(15) . . . . ?
C16 C9 C18 C21 0.4(12) . . . . ?
C16 C10 C11 C20 179.5(8) . . . . ?
C16 C10 C11 C21 -1.0(12) . . . . ?
C17 N3 C8 C12 -0.5(12) . . . . ?
C18 C9 C16 C10 -0.6(12) . . . . ?
C20 C11 C21 C18 -179.8(7) . . . . ?
C21 C11 C20 C30 -14.7(13) . . . . ?
C21 C11 C20 C33 156.1(10) . . . . ?
C22 C7 C13 C12 147.6(9) . . . . ?
C22 C7 C13 C14 -31.9(13) . . . . ?
C22 C7 C15 C60 1.6(12) . . . . ?
C23 C1 C3 C4 -179.4(7) . . . . ?
C23 C1 C6 C19 -179.5(8) . . . . ?
C23 C24 C37 N1 -1(2) . . . . ?
C23 C36 C46 N1 -4(2) . . . . ?
C24 C23 C36 C46 0.7(16) . . . . ?
C24 C37 N1 C46 -2(2) . . . . ?
C25 C32 C40 C38 -177.9(12) . . . . ?
C26 C2 C60 C15 -0.7(13) . . . . ?
O5 C28 C34 C27 177.4(11) . . . . ?
O5 C28 C34 C43 0.1(17) . . . . ?
C27 C34 C43 C44 3.4(17) . . . . ?
C27 C35 C42 C44 2(3) . . . . ?
C27 C35 C42 O3 -174.1(11) . . . 1_656 ?
C27 C35 C42 O3A -141(3) . . . 1_656 ?
C28 C34 C43 C44 -179.3(10) . . . . ?
C29 N4 C39 C33 14(2) . . . 2_646 ?
C30 C20 C33 C39 -6.0(18) . . . 2_656 ?
C31 C32 C40 C38 4(2) . . . . ?
C32 C31 C45 C41 -1(2) . . . . ?
C33 C20 C30 C29 9.4(18) . . . 2_656 ?
C34 C27 C35 C42 -2(2) . . . . ?
C34 C43 C44 C42 -3.7(18) . . . . ?
C34 C43 C44 O3A 92(7) . . . 1_656 ?
C35 C27 C34 C28 -178.0(12) . . . . ?
C35 C27 C34 C43 -0.6(18) . . . . ?
C35 C42 C44 C43 1(2) . . . . ?
C35 C42 C44 O3A -165(2) . . . 1_656 ?
C36 C23 C24 C37 1.6(16) . . . . ?
C37 N1 C46 C36 4(2) . . . . ?
C38 C41 C45 C31 5(3) . . . . ?
C38 C41 O3 C42 51(2) . . . 1_454 ?
C38 C41 O3A C42 -52(2) . . . 1_454 ?
C39 N4 C29 C30 -10.0(18) . . . 2_646 ?
C40 C38 C41 C45 -5(3) . . . . ?
C40 C38 C41 O3 162.8(14) . . . . ?
C40 C38 C41 O3A -136.7(17) . . . . ?
C41 C38 C40 C32 0(2) . . . . ?
C45 C31 C32 C25 178.8(12) . . . . ?
C45 C31 C32 C40 -3.3(19) . . . . ?
C45 C41 O3 C42 -140.7(16) . . . 1_454 ?
C45 C41 O3A C42 166.6(12) . . . 1_454 ?
C60 C2 C26 C22 2.1(15) . . . . ?
O3 C41 C45 C31 -161.5(15) . . . . ?
O3 C42 C44 C43 176.7(10) 1_656 . . . ?
O3A C41 C45 C31 149.0(15) . . . . ?
O3A C42 C44 C43 166.1(13) 1_656 . . . ?
